data_7227087
loop_
_publ_author_name
'Young, Jonathon'
'Sch\"afer, Christian'
'Solan, Agnes'
'Baldrica, Anthony'
'Belcher, Miranda'
'Ni\,sanci, Bilal'
'Wheeler, Kraig A.'
'R. Trivedi, Evan'
'T\"or\"ok, B\'ela'
'Dembinski, Roman'

_publ_section_title
;
 Regioselective &#x201C;hydroamination&#x201D; of alk-3-ynones with
 non-symmetrical o-phenylenediamines. Synthesis of diversely substituted
 3H-1,5-benzodiazepines via (Z)-3-amino-2-alkenones
;
_journal_issue 108
_journal_name_full 'RSC Adv.'
_journal_page_first 107081
_journal_paper_doi 10.1039/C6RA24291J
_journal_volume 6
_journal_year 2016
_chemical_formula_moiety 'C18 H18 Cl N O'
_chemical_formula_sum 'C18 H18 Cl N O'
_chemical_formula_weight 299.78
_chemical_name_systematic
; 
 ? 
;
_space_group_IT_number 2
_symmetry_cell_setting triclinic
_symmetry_space_group_name_Hall '-P 1'
_symmetry_space_group_name_H-M 'P -1'
_atom_sites_solution_hydrogens geom
_atom_sites_solution_primary direct
_atom_sites_solution_secondary difmap
_audit_creation_method SHELXL-97
_audit_update_record
;
2016-05-01 deposited with the CCDC.
2016-10-24 downloaded from the CCDC.
;
_cell_angle_alpha 77.465(2)
_cell_angle_beta 86.009(2)
_cell_angle_gamma 76.595(1)
_cell_formula_units_Z 2
_cell_length_a 5.8282(2)
_cell_length_b 10.3586(3)
_cell_length_c 13.2061(4)
_cell_measurement_reflns_used 8132
_cell_measurement_temperature 100(2)
_cell_measurement_theta_max 68.202
_cell_measurement_theta_min 3.426
_cell_volume 756.91(4)
_computing_cell_refinement APEX2
_computing_data_collection 'APEX2 (Bruker, 2010)'
_computing_data_reduction
;
SAINT (Bruker, 2008) and XPREP (Bruker, 2008)
;
_computing_molecular_graphics 'XSEED (Barbour, 2001)'
_computing_publication_material 'XSEED (Barbour, 2001)'
_computing_structure_refinement 'SHELXL-97 (Sheldrick, 2008)'
_computing_structure_solution 'SHELXS-97 (Sheldrick, 2008)'
_diffrn_ambient_temperature 100(2)
_diffrn_detector_area_resol_mean 8.33
_diffrn_measured_fraction_theta_full 0.974
_diffrn_measured_fraction_theta_max 0.974
_diffrn_measurement_device_type 'Bruker APEXII CCD'
_diffrn_measurement_method 'phi and omega scans'
_diffrn_radiation_monochromator graphite
_diffrn_radiation_source 'fine-focus sealed tube'
_diffrn_radiation_type CuK\a
_diffrn_radiation_wavelength 1.54178
_diffrn_reflns_av_R_equivalents 0.0301
_diffrn_reflns_av_sigmaI/netI 0.0199
_diffrn_reflns_limit_h_max 6
_diffrn_reflns_limit_h_min -6
_diffrn_reflns_limit_k_max 12
_diffrn_reflns_limit_k_min -12
_diffrn_reflns_limit_l_max 15
_diffrn_reflns_limit_l_min -14
_diffrn_reflns_number 15426
_diffrn_reflns_theta_full 67.62
_diffrn_reflns_theta_max 67.62
_diffrn_reflns_theta_min 3.43
_exptl_absorpt_coefficient_mu 2.206
_exptl_absorpt_correction_T_max 0.7535
_exptl_absorpt_correction_T_min 0.4289
_exptl_absorpt_correction_type multi-scan
_exptl_absorpt_process_details 'SADABS (Bruker, 2010)'
_exptl_crystal_colour colorless
_exptl_crystal_density_diffrn 1.315
_exptl_crystal_density_method 'not measured'
_exptl_crystal_description 'transparent plate'
_exptl_crystal_F_000 316
_exptl_crystal_size_max 0.46
_exptl_crystal_size_mid 0.19
_exptl_crystal_size_min 0.14
_refine_diff_density_max 0.321
_refine_diff_density_min -0.194
_refine_diff_density_rms 0.043
_refine_ls_extinction_method none
_refine_ls_goodness_of_fit_ref 1.059
_refine_ls_hydrogen_treatment mixed
_refine_ls_matrix_type full
_refine_ls_number_parameters 194
_refine_ls_number_reflns 2658
_refine_ls_number_restraints 1
_refine_ls_restrained_S_all 1.059
_refine_ls_R_factor_all 0.0316
_refine_ls_R_factor_gt 0.0301
_refine_ls_shift/su_max 0.001
_refine_ls_shift/su_mean 0.000
_refine_ls_structure_factor_coef Fsqd
_refine_ls_weighting_details 'calc w=1/[\s^2^(Fo^2^)+(0.0391P)^2^+0.3165P] where P=(Fo^2^+2Fc^2^)/3'
_refine_ls_weighting_scheme calc
_refine_ls_wR_factor_gt 0.0785
_refine_ls_wR_factor_ref 0.0798
_reflns_number_gt 2521
_reflns_number_total 2658
_reflns_threshold_expression >2sigma(I)
_cod_data_source_file c6ra24291j2.cif
_cod_data_source_block demb26
_cod_depositor_comments
;
The following automatic conversions were performed:

'_symmetry_cell_setting' value 'Triclinic' changed to 'triclinic'
according to
/usr/data/users/saulius/crontab/automatic-downloads/rss-feeds/RSC/lib/dictionaries/cif_core.dic
dictionary named 'cif_core.dic' version 2.4.2 from 2011-04-26.

Automatic conversion script
Id: cif_fix_values 4268 2015-11-12 08:31:59Z antanas 
;
_cod_database_code 7227087

loop_
_symmetry_equiv_pos_as_xyz
'x, y, z'
'-x, -y, -z'

loop_
_atom_site_label
_atom_site_type_symbol
_atom_site_fract_x
_atom_site_fract_y
_atom_site_fract_z
_atom_site_U_iso_or_equiv
_atom_site_adp_type
_atom_site_occupancy
_atom_site_symmetry_multiplicity
_atom_site_calc_flag
_atom_site_refinement_flags
Cl1 Cl 0.34444(5) 0.83859(3) 0.41226(3) 0.02691(12) Uani 1 1 d .
O1 O -0.63251(17) 1.14064(9) -0.05658(7) 0.0242(2) Uani 1 1 d .
N1 N -0.3834(2) 1.14670(11) 0.10460(9) 0.0210(2) Uani 1 1 d D
H3 H -0.415(3) 1.1029(16) 0.0613(12) 0.025 Uiso 1 1 d D
C1 C -0.8621(3) 1.31657(15) -0.23953(12) 0.0315(3) Uani 1 1 d .
H1A H -0.7208 1.3520 -0.2622 0.047 Uiso 1 1 calc R
H1B H -0.9924 1.3665 -0.2856 0.047 Uiso 1 1 calc R
H1C H -0.8298 1.2201 -0.2419 0.047 Uiso 1 1 calc R
C2 C -0.9289(3) 1.33379(16) -0.12977(12) 0.0331(4) Uani 1 1 d .
H2A H -1.0732 1.2993 -0.1078 0.040 Uiso 1 1 calc R
H2B H -0.9656 1.4316 -0.1284 0.040 Uiso 1 1 calc R
C3 C -0.7351(2) 1.25984(14) -0.05322(10) 0.0226(3) Uani 1 1 d .
C4 C -0.6789(2) 1.33031(14) 0.01980(10) 0.0229(3) Uani 1 1 d .
H4 H -0.7622 1.4216 0.0163 0.027 Uiso 1 1 calc R
C5 C -0.5113(2) 1.27456(13) 0.09534(10) 0.0204(3) Uani 1 1 d .
C6 C -0.4683(2) 1.35998(13) 0.16839(11) 0.0223(3) Uani 1 1 d .
H6A H -0.4941 1.4555 0.1304 0.027 Uiso 1 1 calc R
H6B H -0.3007 1.3306 0.1886 0.027 Uiso 1 1 calc R
C7 C -0.6215(2) 1.35420(12) 0.26667(10) 0.0195(3) Uani 1 1 d .
C8 C -0.8117(2) 1.29163(13) 0.28223(11) 0.0209(3) Uani 1 1 d .
H8 H -0.8521 1.2522 0.2293 0.025 Uiso 1 1 calc R
C9 C -0.9430(2) 1.28621(13) 0.37428(11) 0.0228(3) Uani 1 1 d .
H9 H -1.0716 1.2425 0.3840 0.027 Uiso 1 1 calc R
C10 C -0.8877(2) 1.34413(13) 0.45203(11) 0.0232(3) Uani 1 1 d .
H10 H -0.9767 1.3397 0.5152 0.028 Uiso 1 1 calc R
C11 C -0.7007(2) 1.40867(14) 0.43633(11) 0.0248(3) Uani 1 1 d .
H11 H -0.6630 1.4500 0.4887 0.030 Uiso 1 1 calc R
C12 C -0.5688(2) 1.41324(13) 0.34492(11) 0.0231(3) Uani 1 1 d .
H12 H -0.4405 1.4572 0.3354 0.028 Uiso 1 1 calc R
C13 C -0.2088(2) 1.07683(13) 0.18008(10) 0.0193(3) Uani 1 1 d .
C14 C 0.0200(2) 1.02718(13) 0.14632(10) 0.0212(3) Uani 1 1 d .
H14 H 0.0589 1.0437 0.0743 0.025 Uiso 1 1 calc R
C15 C 0.1917(2) 0.95355(14) 0.21744(11) 0.0220(3) Uani 1 1 d .
H15 H 0.3478 0.9191 0.1948 0.026 Uiso 1 1 calc R
C16 C 0.1309(2) 0.93138(13) 0.32200(11) 0.0204(3) Uani 1 1 d .
C17 C -0.0960(2) 0.97933(13) 0.35701(10) 0.0207(3) Uani 1 1 d .
H17 H -0.1342 0.9630 0.4291 0.025 Uiso 1 1 calc R
C18 C -0.2666(2) 1.05166(13) 0.28521(10) 0.0204(3) Uani 1 1 d .
H18 H -0.4234 1.0840 0.3081 0.024 Uiso 1 1 calc R

loop_
_atom_site_aniso_label
_atom_site_aniso_U_11
_atom_site_aniso_U_22
_atom_site_aniso_U_33
_atom_site_aniso_U_23
_atom_site_aniso_U_13
_atom_site_aniso_U_12
Cl1 0.02045(18) 0.0329(2) 0.0234(2) 0.00117(13) -0.00377(12) -0.00363(13)
O1 0.0265(5) 0.0223(5) 0.0211(5) -0.0046(4) -0.0020(4) 0.0002(4)
N1 0.0232(6) 0.0203(6) 0.0193(6) -0.0040(4) -0.0024(4) -0.0038(5)
C1 0.0438(9) 0.0239(7) 0.0244(8) -0.0017(6) -0.0106(6) -0.0031(6)
C2 0.0340(8) 0.0315(8) 0.0289(8) -0.0086(6) -0.0097(6) 0.0075(6)
C3 0.0224(7) 0.0233(7) 0.0185(7) -0.0017(5) 0.0020(5) -0.0010(5)
C4 0.0251(7) 0.0191(6) 0.0211(7) -0.0017(5) 0.0007(5) -0.0007(5)
C5 0.0213(7) 0.0197(6) 0.0189(7) -0.0009(5) 0.0042(5) -0.0062(5)
C6 0.0233(7) 0.0190(6) 0.0247(7) -0.0024(5) -0.0003(5) -0.0068(5)
C7 0.0199(6) 0.0142(6) 0.0225(7) -0.0014(5) -0.0037(5) -0.0009(5)
C8 0.0222(7) 0.0190(6) 0.0228(7) -0.0065(5) -0.0035(5) -0.0040(5)
C9 0.0206(7) 0.0195(6) 0.0284(8) -0.0047(5) -0.0001(5) -0.0050(5)
C10 0.0255(7) 0.0211(7) 0.0206(7) -0.0034(5) -0.0011(5) -0.0010(5)
C11 0.0277(7) 0.0233(7) 0.0243(7) -0.0080(5) -0.0075(6) -0.0028(5)
C12 0.0217(7) 0.0195(6) 0.0290(8) -0.0047(5) -0.0047(5) -0.0058(5)
C13 0.0218(7) 0.0163(6) 0.0206(7) -0.0026(5) -0.0024(5) -0.0060(5)
C14 0.0240(7) 0.0217(6) 0.0190(7) -0.0040(5) 0.0017(5) -0.0084(5)
C15 0.0188(6) 0.0231(7) 0.0246(7) -0.0051(5) 0.0014(5) -0.0062(5)
C16 0.0207(6) 0.0187(6) 0.0217(7) -0.0019(5) -0.0042(5) -0.0052(5)
C17 0.0242(7) 0.0197(6) 0.0190(7) -0.0036(5) 0.0010(5) -0.0068(5)
C18 0.0193(6) 0.0185(6) 0.0233(7) -0.0046(5) 0.0014(5) -0.0043(5)

loop_
_atom_type_symbol
_atom_type_description
_atom_type_scat_dispersion_real
_atom_type_scat_dispersion_imag
_atom_type_scat_source
C C 0.0181 0.0091 'International Tables Vol C Tables 4.2.6.8 and 6.1.1.4'
H H 0.0000 0.0000 'International Tables Vol C Tables 4.2.6.8 and 6.1.1.4'
N N 0.0311 0.0180 'International Tables Vol C Tables 4.2.6.8 and 6.1.1.4'
Cl Cl 0.3639 0.7018 'International Tables Vol C Tables 4.2.6.8 and 6.1.1.4'
O O 0.0492 0.0322 'International Tables Vol C Tables 4.2.6.8 and 6.1.1.4'

loop_
_geom_angle_atom_site_label_1
_geom_angle_atom_site_label_2
_geom_angle_atom_site_label_3
_geom_angle
C5 N1 C13 126.99(12)
C5 N1 H3 115.3(11)
C13 N1 H3 117.6(11)
C2 C1 H1A 109.5
C2 C1 H1B 109.5
H1A C1 H1B 109.5
C2 C1 H1C 109.5
H1A C1 H1C 109.5
H1B C1 H1C 109.5
C1 C2 C3 112.79(12)
C1 C2 H2A 109.0
C3 C2 H2A 109.0
C1 C2 H2B 109.0
C3 C2 H2B 109.0
H2A C2 H2B 107.8
O1 C3 C4 122.91(12)
O1 C3 C2 119.05(12)
C4 C3 C2 118.04(12)
C5 C4 C3 124.24(12)
C5 C4 H4 117.9
C3 C4 H4 117.9
N1 C5 C4 121.59(12)
N1 C5 C6 119.25(12)
C4 C5 C6 119.16(12)
C5 C6 C7 115.45(11)
C5 C6 H6A 108.4
C7 C6 H6A 108.4
C5 C6 H6B 108.4
C7 C6 H6B 108.4
H6A C6 H6B 107.5
C8 C7 C12 118.39(12)
C8 C7 C6 122.81(12)
C12 C7 C6 118.81(12)
C9 C8 C7 120.69(12)
C9 C8 H8 119.7
C7 C8 H8 119.7
C10 C9 C8 120.46(12)
C10 C9 H9 119.8
C8 C9 H9 119.8
C9 C10 C11 119.14(13)
C9 C10 H10 120.4
C11 C10 H10 120.4
C12 C11 C10 120.40(13)
C12 C11 H11 119.8
C10 C11 H11 119.8
C11 C12 C7 120.90(12)
C11 C12 H12 119.6
C7 C12 H12 119.6
C18 C13 C14 119.93(12)
C18 C13 N1 121.14(12)
C14 C13 N1 118.84(12)
C15 C14 C13 120.34(12)
C15 C14 H14 119.8
C13 C14 H14 119.8
C16 C15 C14 118.71(12)
C16 C15 H15 120.6
C14 C15 H15 120.6
C15 C16 C17 121.77(12)
C15 C16 Cl1 119.24(10)
C17 C16 Cl1 118.98(10)
C16 C17 C18 119.02(12)
C16 C17 H17 120.5
C18 C17 H17 120.5
C17 C18 C13 120.21(12)
C17 C18 H18 119.9
C13 C18 H18 119.9

loop_
_geom_bond_atom_site_label_1
_geom_bond_atom_site_label_2
_geom_bond_distance
Cl1 C16 1.7459(14)
O1 C3 1.2496(17)
N1 C5 1.3451(17)
N1 C13 1.4282(17)
N1 H3 0.856(13)
C1 C2 1.512(2)
C1 H1A 0.9800
C1 H1B 0.9800
C1 H1C 0.9800
C2 C3 1.519(2)
C2 H2A 0.9900
C2 H2B 0.9900
C3 C4 1.425(2)
C4 C5 1.3811(19)
C4 H4 0.9500
C5 C6 1.5110(19)
C6 C7 1.5217(18)
C6 H6A 0.9900
C6 H6B 0.9900
C7 C8 1.3908(19)
C7 C12 1.3935(19)
C8 C9 1.3882(19)
C8 H8 0.9500
C9 C10 1.3860(19)
C9 H9 0.9500
C10 C11 1.387(2)
C10 H10 0.9500
C11 C12 1.383(2)
C11 H11 0.9500
C12 H12 0.9500
C13 C18 1.3883(19)
C13 C14 1.3932(19)
C14 C15 1.3897(19)
C14 H14 0.9500
C15 C16 1.3846(19)
C15 H15 0.9500
C16 C17 1.3853(19)
C17 C18 1.3880(19)
C17 H17 0.9500
C18 H18 0.9500

loop_
_geom_hbond_atom_site_label_D
_geom_hbond_atom_site_label_H
_geom_hbond_atom_site_label_A
_geom_hbond_distance_DH
_geom_hbond_distance_HA
_geom_hbond_distance_DA
_geom_hbond_angle_DHA
N1 H3 O1 0.856(13) 1.991(15) 2.6781(15) 136.6(15)

loop_
_geom_torsion_atom_site_label_1
_geom_torsion_atom_site_label_2
_geom_torsion_atom_site_label_3
_geom_torsion_atom_site_label_4
_geom_torsion
C1 C2 C3 O1 -45.62(19)
C1 C2 C3 C4 134.56(14)
O1 C3 C4 C5 -1.5(2)
C2 C3 C4 C5 178.30(13)
C13 N1 C5 C4 -178.80(12)
C13 N1 C5 C6 2.03(19)
C3 C4 C5 N1 0.9(2)
C3 C4 C5 C6 -179.92(12)
N1 C5 C6 C7 -91.73(15)
C4 C5 C6 C7 89.08(14)
C5 C6 C7 C8 -9.20(18)
C5 C6 C7 C12 170.39(12)
C12 C7 C8 C9 -1.10(19)
C6 C7 C8 C9 178.49(12)
C7 C8 C9 C10 0.5(2)
C8 C9 C10 C11 0.6(2)
C9 C10 C11 C12 -1.0(2)
C10 C11 C12 C7 0.4(2)
C8 C7 C12 C11 0.63(19)
C6 C7 C12 C11 -178.97(12)
C5 N1 C13 C18 62.21(18)
C5 N1 C13 C14 -121.29(14)
C18 C13 C14 C15 -0.61(19)
N1 C13 C14 C15 -177.16(11)
C13 C14 C15 C16 -0.32(19)
C14 C15 C16 C17 0.67(19)
C14 C15 C16 Cl1 179.80(10)
C15 C16 C17 C18 -0.08(19)
Cl1 C16 C17 C18 -179.20(10)
C16 C17 C18 C13 -0.88(19)
C14 C13 C18 C17 1.22(19)
N1 C13 C18 C17 177.68(11)
